data_2007478
loop_
_publ_author_name
'Longridge, John J.'
'Rawson, Jeremy M.'
'Davies, John E.'

_publ_section_title
;
 Tetrasodium Hexacyanoferrate(II) Decahydrate
;
_journal_issue 7
_journal_name_full 'Acta Crystallographica Section C'
_journal_page_first IUC9800028
_journal_paper_doi 10.1107/S0108270198099582
_journal_volume 54
_journal_year 1998
_chemical_formula_iupac 'Na4 [Fe1 (C1 N1)6], 10H2 O1'
_chemical_formula_moiety 'Fe C6 N6, Na4, 10(H2 O)'
_chemical_formula_sum 'C6 H20 Fe N6 Na4 O10'
_chemical_formula_weight 484.08
_chemical_name_common 'Sodium Hexacyanoferrate(II) Decahydrate'
_chemical_name_systematic ?
_space_group_IT_number 14
_symmetry_cell_setting monoclinic
_symmetry_space_group_name_Hall '-P 2yn'
_symmetry_space_group_name_H-M 'P 1 21/n 1'
_audit_creation_method SHELXL-97
_cell_angle_alpha 90.00
_cell_angle_beta 97.69(3)
_cell_angle_gamma 90.00
_cell_formula_units_Z 1
_cell_length_a 8.995(2)
_cell_length_b 11.350(4)
_cell_length_c 9.724(3)
_cell_measurement_reflns_used 25
_cell_measurement_temperature 160(2)
_cell_measurement_theta_max 30
_cell_measurement_theta_min 20
_cell_volume 983.8(5)
_computing_cell_refinement 'MSC/AFC Diffractometer Control Software'
_computing_data_collection
;MSC/AFC Diffractometer Control Software (Molecular Structure Corporation,
 1988)
;
_computing_data_reduction
;
TEXSAN PROCESS (Molecular Structure Corporation, 1985)
;
_computing_molecular_graphics 'XP (Siemens, 1994)'
_computing_publication_material SHELXL97
_computing_structure_refinement 'SHELXL97 (Sheldrick, 1997b)'
_computing_structure_solution 'SHELXS97 (Sheldrick, 1997a)'
_diffrn_ambient_temperature 160(2)
_diffrn_measured_fraction_theta_full 0.950
_diffrn_measured_fraction_theta_max 0.950
_diffrn_measurement_device_type 'Rigaku AFC-7R diffractometer'
_diffrn_measurement_method \w-2\q
_diffrn_radiation_monochromator graphite
_diffrn_radiation_source 'fine-focus sealed tube'
_diffrn_radiation_type MoK\a
_diffrn_radiation_wavelength 0.71069
_diffrn_reflns_av_R_equivalents 0.0095
_diffrn_reflns_av_sigmaI/netI 0.0103
_diffrn_reflns_limit_h_max 11
_diffrn_reflns_limit_h_min 0
_diffrn_reflns_limit_k_max 14
_diffrn_reflns_limit_k_min 0
_diffrn_reflns_limit_l_max 12
_diffrn_reflns_limit_l_min -12
_diffrn_reflns_number 2402
_diffrn_reflns_theta_full 27.52
_diffrn_reflns_theta_max 27.52
_diffrn_reflns_theta_min 2.77
_diffrn_standards_decay_% 0.6
_diffrn_standards_interval_count 200
_diffrn_standards_number 3
_exptl_absorpt_coefficient_mu 0.910
_exptl_absorpt_correction_T_max 0.913
_exptl_absorpt_correction_T_min 0.887
_exptl_absorpt_correction_type 'empirical \y scans (North et al., 1968)'
_exptl_crystal_colour 'clear yellow'
_exptl_crystal_density_diffrn 1.634
_exptl_crystal_density_method 'not measured'
_exptl_crystal_description prism
_exptl_crystal_F_000 496
_exptl_crystal_size_max 0.3
_exptl_crystal_size_mid 0.1
_exptl_crystal_size_min 0.1
_refine_diff_density_max 1.922
_refine_diff_density_min -2.268
_refine_ls_extinction_method none
_refine_ls_goodness_of_fit_ref 1.141
_refine_ls_hydrogen_treatment constr
_refine_ls_matrix_type full
_refine_ls_number_parameters 154
_refine_ls_number_reflns 2264
_refine_ls_number_restraints 45
_refine_ls_restrained_S_all 1.129
_refine_ls_R_factor_all 0.0564
_refine_ls_R_factor_gt 0.0549
_refine_ls_shift/su_max 0.000
_refine_ls_shift/su_mean 0.000
_refine_ls_structure_factor_coef Fsqd
_refine_ls_weighting_details 'w=1/[\s^2^(Fo^2^)+(0.1232P)^2^+0.3960P] where P=(Fo^2^+2Fc^2^)/3'
_refine_ls_weighting_scheme calc
_refine_ls_wR_factor_ref 0.1605
_reflns_number_gt 2149
_reflns_number_total 2264
_reflns_threshold_expression I>2\s(I)
_cod_data_source_file qb0040.cif
_cod_data_source_block qb0040
_cod_depositor_comments
;
The following automatic conversions were performed:

'_refine_ls_weighting_scheme' value 'calc
w=1/[\s^2^(Fo^2^)+(0.1232P)^2^+0.3960P] where P=(Fo^2^+2Fc^2^)/3' was
changed to 'calc'. New tag '_refine_ls_weighting_details' was
created. The value of the new tag was set to
'w=1/[\s^2^(Fo^2^)+(0.1232P)^2^+0.3960P] where P=(Fo^2^+2Fc^2^)/3'.

Automatic conversion script
Id: cif_fix_values 3143 2015-03-26 13:38:13Z robertas 
;
_cod_original_sg_symbol_H-M 'P 21/n'
_cod_database_code 2007478

loop_
_symmetry_equiv_pos_as_xyz
'x, y, z'
'-x+1/2, y+1/2, -z+1/2'
'-x, -y, -z'
'x-1/2, -y-1/2, z-1/2'

loop_
_atom_site_label
_atom_site_fract_x
_atom_site_fract_y
_atom_site_fract_z
_atom_site_U_iso_or_equiv
_atom_site_adp_type
_atom_site_calc_flag
_atom_site_refinement_flags
_atom_site_occupancy
_atom_site_disorder_assembly
_atom_site_disorder_group
_atom_site_type_symbol
Fe1 1 0 1 .0084(2) Uani d S 1 . . Fe
Na1 .50907(11) .13980(8) 1.09450(9) .0185(3) Uani d . 1 . . Na
Na2 .89904(10) .37128(8) 1.21657(9) .0171(3) Uani d . 1 . . Na
C1 .7997(2) -.01740(18) 1.0419(2) .0110(4) Uani d . 1 . . C
N1 .6788(2) -.02885(18) 1.0696(2) .0166(4) Uani d . 1 . . N
C2 .9306(3) -.01004(16) .8075(3) .0130(4) Uani d . 1 . . C
N2 .8896(2) -.01832(19) .6897(2) .0180(5) Uani d . 1 . . N
C3 .9777(2) .1677(2) .99877(17) .0124(4) Uani d . 1 . . C
N3 .9687(3) .26941(19) 1.00269(19) .0202(4) Uani d . 1 . . N
O1 .8170(2) .23149(18) .6226(2) .0353(5) Uani d D 1 . . O
O2 .5969(2) .22277(15) .88523(18) .0228(4) Uani d D 1 . . O
O3 .7965(2) -.00467(15) 1.3923(2) .0232(5) Uani d D 1 . . O
O4 .55550(19) -.03612(15) .69668(17) .0193(3) Uani d D 1 . . O
O5 .7105(2) .22276(15) 1.26535(17) .0234(4) Uani d D 1 . . O
H7 .647(3) -.035(5) .709(6) .080 Uiso d D 1 . . H
H9 .753(5) .165(3) 1.302(5) .080 Uiso d D 1 . . H
H2 .726(3) .242(5) .610(6) .080 Uiso d D 1 . . H
H10 .668(5) .254(4) 1.325(4) .080 Uiso d D 1 . . H
H1 .821(6) .161(2) .641(5) .080 Uiso d D 1 . . H
H8 .548(6) -.089(4) .638(4) .080 Uiso d D 1 . . H
H3 .598(6) .293(2) .869(6) .080 Uiso d D 1 . . H
H4 .685(3) .203(5) .886(5) .080 Uiso d D 1 . . H
H5 .872(5) -.011(4) 1.356(6) .080 Uiso d D 1 . . H
H6 .817(7) -.010(4) 1.477(3) .080 Uiso d D 1 . . H

loop_
_atom_site_aniso_label
_atom_site_aniso_U_11
_atom_site_aniso_U_22
_atom_site_aniso_U_33
_atom_site_aniso_U_12
_atom_site_aniso_U_13
_atom_site_aniso_U_23
Fe1 .0118(3) .0091(3) .0035(3) -.00009(11) -.00172(19) -.00031(11)
Na1 .0242(5) .0171(5) .0131(5) .0003(3) -.0021(3) -.0004(3)
Na2 .0223(5) .0160(5) .0121(4) -.0002(3) -.0008(3) -.0012(3)
C1 .0160(10) .0106(8) .0052(9) .0007(7) -.0034(7) -.0005(7)
N1 .0186(10) .0180(8) .0123(9) -.0017(7) -.0008(7) -.0015(7)
C2 .0154(10) .0107(9) .0127(11) .0000(7) .0016(8) .0002(7)
N2 .0228(11) .0221(9) .0080(10) -.0002(7) -.0024(8) .0003(7)
C3 .0131(8) .0179(11) .0057(9) -.0008(7) -.0003(6) -.0005(6)
N3 .0305(10) .0151(10) .0148(9) .0017(8) .0022(7) .0006(6)
O1 .0287(10) .0214(10) .0530(13) -.0017(7) -.0051(9) .0121(8)
O2 .0259(9) .0197(8) .0216(9) -.0029(7) -.0007(7) .0040(6)
O3 .0248(10) .0357(12) .0084(9) -.0040(6) -.0008(8) -.0012(5)
O4 .0204(8) .0195(8) .0173(8) .0005(7) .0000(6) -.0040(7)
O5 .0328(9) .0208(8) .0162(8) -.0041(7) .0019(7) -.0028(6)

loop_
_atom_type_symbol
_atom_type_description
_atom_type_scat_dispersion_real
_atom_type_scat_dispersion_imag
_atom_type_scat_source
C C 0.0033 0.0016 'International Tables Vol C Tables 4.2.6.8 and 6.1.1.4'
H H 0.0000 0.0000 'International Tables Vol C Tables 4.2.6.8 and 6.1.1.4'
N N 0.0061 0.0033 'International Tables Vol C Tables 4.2.6.8 and 6.1.1.4'
O O 0.0106 0.0060 'International Tables Vol C Tables 4.2.6.8 and 6.1.1.4'
Fe Fe 0.3463 0.8444 'International Tables Vol C Tables 4.2.6.8 and 6.1.1.4'
Na Na 0.0362 0.0249 'International Tables Vol C Tables 4.2.6.8 and 6.1.1.4'

loop_
_geom_angle_atom_site_label_1
_geom_angle_atom_site_label_2
_geom_angle_atom_site_label_3
_geom_angle_site_symmetry_1
_geom_angle_site_symmetry_3
_geom_angle
C2 Fe1 C2 3_757 . 180.0
C2 Fe1 C1 3_757 3_757 90.53(10)
C2 Fe1 C1 . 3_757 89.47(10)
C2 Fe1 C1 3_757 . 89.47(10)
C2 Fe1 C1 . . 90.53(10)
C1 Fe1 C1 3_757 . 180.0
C2 Fe1 C3 3_757 3_757 91.90(8)
C2 Fe1 C3 . 3_757 88.10(8)
C1 Fe1 C3 3_757 3_757 90.17(9)
C1 Fe1 C3 . 3_757 89.83(9)
C2 Fe1 C3 3_757 . 88.10(8)
C2 Fe1 C3 . . 91.90(8)
C1 Fe1 C3 3_757 . 89.83(9)
C1 Fe1 C3 . . 90.17(9)
C3 Fe1 C3 3_757 . 180.0
O1 Na1 O2 4_566 . 100.58(8)
O1 Na1 O5 4_566 . 99.91(8)
O2 Na1 O5 . . 97.02(7)
O1 Na1 N1 4_566 . 168.80(8)
O2 Na1 N1 . . 86.85(7)
O5 Na1 N1 . . 87.37(7)
O1 Na1 O4 4_566 3_657 86.70(8)
O2 Na1 O4 . 3_657 172.71(7)
O5 Na1 O4 . 3_657 82.04(6)
N1 Na1 O4 . 3_657 85.89(7)
O1 Na1 N1 4_566 3_657 86.66(8)
O2 Na1 N1 . 3_657 85.95(7)
O5 Na1 N1 . 3_657 172.12(8)
N1 Na1 N1 . 3_657 85.50(7)
O4 Na1 N1 3_657 3_657 94.08(7)
O1 Na1 Na2 4_566 2_647 126.92(7)
O2 Na1 Na2 . 2_647 131.90(6)
O5 Na1 Na2 . 2_647 83.22(5)
N1 Na1 Na2 . 2_647 45.06(5)
O4 Na1 Na2 3_657 2_647 40.84(4)
N1 Na1 Na2 3_657 2_647 89.36(6)
O1 Na1 Na1 4_566 3_657 128.68(7)
O2 Na1 Na1 . 3_657 85.09(6)
O5 Na1 Na1 . 3_657 130.28(6)
N1 Na1 Na1 . 3_657 43.00(5)
O4 Na1 Na1 3_657 3_657 90.01(6)
N1 Na1 Na1 3_657 3_657 42.51(5)
Na2 Na1 Na1 2_647 3_657 60.90(4)
O1 Na1 Na2 4_566 4_565 91.97(7)
O2 Na1 Na2 . 4_565 42.41(5)
O5 Na1 Na2 . 4_565 139.36(6)
N1 Na1 Na2 . 4_565 87.89(6)
O4 Na1 Na2 3_657 4_565 137.74(5)
N1 Na1 Na2 3_657 4_565 43.72(5)
Na2 Na1 Na2 2_647 4_565 119.61(3)
Na1 Na1 Na2 3_657 4_565 58.71(3)
O4 Na2 O3 4_666 2_657 84.74(7)
O4 Na2 O5 4_666 . 169.29(7)
O3 Na2 O5 2_657 . 90.20(8)
O4 Na2 O2 4_666 4_666 90.71(7)
O3 Na2 O2 2_657 4_666 164.37(7)
O5 Na2 O2 . 4_666 91.68(7)
O4 Na2 N3 4_666 . 94.51(7)
O3 Na2 N3 2_657 . 98.85(8)
O5 Na2 N3 . . 95.59(7)
O2 Na2 N3 4_666 . 96.40(7)
O4 Na2 N1 4_666 2_657 86.92(7)
O3 Na2 N1 2_657 2_657 80.37(7)
O5 Na2 N1 . 2_657 82.92(7)
O2 Na2 N1 4_666 2_657 84.47(7)
N3 Na2 N1 . 2_657 178.30(8)
O4 Na2 Na1 4_666 2_657 43.35(5)
O3 Na2 Na1 2_657 2_657 80.34(6)
O5 Na2 Na1 . 2_657 126.45(6)
O2 Na2 Na1 4_666 2_657 86.09(5)
N3 Na2 Na1 . 2_657 137.86(6)
N1 Na2 Na1 2_657 2_657 43.58(5)
O4 Na2 Na1 4_666 4_666 91.44(5)
O3 Na2 Na1 2_657 4_666 123.17(6)
O5 Na2 Na1 . 4_666 83.41(5)
O2 Na2 Na1 4_666 4_666 41.85(5)
N3 Na2 Na1 . 4_666 137.94(6)
N1 Na2 Na1 2_657 4_666 42.80(5)
Na1 Na2 Na1 2_657 4_666 60.39(3)
N1 C1 Fe1 . . 178.81(19)
C1 N1 Na1 . . 122.93(17)
C1 N1 Na1 . 3_657 118.77(16)
Na1 N1 Na1 . 3_657 94.50(7)
C1 N1 Na2 . 2_647 127.38(17)
Na1 N1 Na2 . 2_647 91.36(7)
Na1 N1 Na2 3_657 2_647 93.48(7)
N2 C2 Fe1 . . 178.64(19)
N3 C3 Fe1 . . 177.17(18)
C3 N3 Na2 . . 120.55(15)
Na1 O2 Na2 . 4_565 95.75(7)
Na2 O4 Na1 4_565 3_657 95.81(7)
Na1 O5 Na2 . . 126.01(8)

loop_
_geom_bond_atom_site_label_1
_geom_bond_atom_site_label_2
_geom_bond_site_symmetry_2
_geom_bond_distance
_geom_bond_publ_flag
Fe1 C2 3_757 1.896(3) ?
Fe1 C2 . 1.896(3) ?
Fe1 C1 3_757 1.910(2) ?
Fe1 C1 . 1.910(2) ?
Fe1 C3 3_757 1.914(2) ?
Fe1 C3 . 1.914(2) ?
Na1 O1 4_566 2.306(2) ?
Na1 O2 . 2.466(2) ?
Na1 O5 . 2.475(2) ?
Na1 N1 . 2.481(2) ?
Na1 O4 3_657 2.482(2) ?
Na1 N1 3_657 2.504(2) ?
Na1 Na2 2_647 3.5973(16) ?
Na1 Na1 3_657 3.660(2) ?
Na1 Na2 4_565 3.6780(17) ?
Na2 O4 4_666 2.365(2) ?
Na2 O3 2_657 2.387(2) ?
Na2 O5 . 2.482(2) ?
Na2 O2 4_666 2.493(2) ?
Na2 N3 . 2.531(2) ?
Na2 N1 2_657 2.547(2) ?
Na2 Na1 2_657 3.5973(16) ?
Na2 Na1 4_666 3.6780(17) ?
C1 N1 . 1.162(3) ?
N1 Na1 3_657 2.504(2) ?
N1 Na2 2_647 2.547(2) ?
C2 N2 . 1.160(3) ?
C3 N3 . 1.158(3) ?
O1 Na1 4_665 2.306(2) ?
O2 Na2 4_565 2.493(2) ?
O3 Na2 2_647 2.387(2) ?
O4 Na2 4_565 2.365(2) ?
O4 Na1 3_657 2.482(2) ?
